data_4037860
loop_
_publ_author_name
'Chang, Meng-Yang'
'Chen, Kuan-Ting'
'Hsiao, Yu-Ting'
'Chen, Shin-Mei'

_publ_section_title
;
 Ac2O-Mediated Dearylacetylative Dimerization of 2-Arylacetyl-1-naphthols.
 Synthesis of Naphtho[1,2-b]furan-3-ones.
;
_journal_name_full 'The Journal of organic chemistry'
_journal_paper_doi 10.1021/acs.joc.9b03298
_journal_year 2020
_chemical_formula_sum 'C14 H10 F2 O2'
_chemical_formula_weight 248.22
_space_group_crystal_system monoclinic
_space_group_IT_number 14
_space_group_name_Hall '-P 2ybc'
_space_group_name_H-M_alt 'P 1 21/c 1'
_atom_sites_solution_hydrogens mixed
_audit_creation_method SHELXL-2014/6
_cell_angle_alpha 90
_cell_angle_beta 103.779(2)
_cell_angle_gamma 90
_cell_formula_units_Z 4
_cell_length_a 7.9744(3)
_cell_length_b 20.0084(6)
_cell_length_c 7.1794(2)
_cell_measurement_reflns_used 7568
_cell_measurement_temperature 99(2)
_cell_measurement_theta_max 26.3275
_cell_measurement_theta_min 2.8202
_cell_volume 1112.54(6)
_computing_cell_refinement 'SAINT V8.34A (Bruker AXS Inc., 2013)'
_computing_data_collection 'Bruker APEX2'
_computing_data_reduction 'SAINT V8.34A (Bruker AXS Inc., 2013)'
_computing_molecular_graphics 'Bruker SHELXTL'
_computing_publication_material 'Bruker SHELXTL'
_computing_structure_refinement 'SHELXL-2014/6 (Sheldrick, 2014)'
_diffrn_ambient_temperature 99(2)
_diffrn_detector_area_resol_mean 8.3333
_diffrn_measured_fraction_theta_full 0.995
_diffrn_measured_fraction_theta_max 0.996
_diffrn_measurement_device_type 'Bruker APEX-II CCD'
_diffrn_measurement_method '\f and \w scans'
_diffrn_radiation_type MoK\a
_diffrn_radiation_wavelength 0.71073
_diffrn_reflns_av_R_equivalents 0.0199
_diffrn_reflns_av_unetI/netI 0.0125
_diffrn_reflns_Laue_measured_fraction_full 0.995
_diffrn_reflns_Laue_measured_fraction_max 0.996
_diffrn_reflns_limit_h_max 9
_diffrn_reflns_limit_h_min -9
_diffrn_reflns_limit_k_max 25
_diffrn_reflns_limit_k_min -24
_diffrn_reflns_limit_l_max 8
_diffrn_reflns_limit_l_min -8
_diffrn_reflns_number 15302
_diffrn_reflns_point_group_measured_fraction_full 0.995
_diffrn_reflns_point_group_measured_fraction_max 0.996
_diffrn_reflns_theta_full 25.242
_diffrn_reflns_theta_max 26.406
_diffrn_reflns_theta_min 2.036
_exptl_absorpt_coefficient_mu 0.121
_exptl_absorpt_correction_T_max 0.7454
_exptl_absorpt_correction_T_min 0.7176
_exptl_absorpt_correction_type multi-scan
_exptl_absorpt_process_details 'SADABS V2014/4 (Bruker AXS Inc.)'
_exptl_crystal_colour colorless
_exptl_crystal_density_diffrn 1.482
_exptl_crystal_density_meas ?
_exptl_crystal_density_method 'not measured'
_exptl_crystal_description tabullar
_exptl_crystal_F_000 512
_exptl_crystal_size_max 0.20
_exptl_crystal_size_mid 0.19
_exptl_crystal_size_min 0.08
_refine_diff_density_max 0.261
_refine_diff_density_min -0.175
_refine_diff_density_rms 0.038
_refine_ls_extinction_method none
_refine_ls_goodness_of_fit_ref 1.052
_refine_ls_hydrogen_treatment mixed
_refine_ls_matrix_type full
_refine_ls_number_parameters 166
_refine_ls_number_reflns 2259
_refine_ls_number_restraints 0
_refine_ls_restrained_S_all 1.052
_refine_ls_R_factor_all 0.0356
_refine_ls_R_factor_gt 0.0323
_refine_ls_shift/su_max 0.001
_refine_ls_shift/su_mean 0.000
_refine_ls_structure_factor_coef Fsqd
_refine_ls_weighting_details 'w=1/[\s^2^(Fo^2^)+(0.0352P)^2^+0.5293P] where P=(Fo^2^+2Fc^2^)/3'
_refine_ls_weighting_scheme calc
_refine_ls_wR_factor_gt 0.0800
_refine_ls_wR_factor_ref 0.0822
_reflns_Friedel_coverage 0.000
_reflns_number_gt 2049
_reflns_number_total 2259
_reflns_threshold_expression 'I > 2\s(I)'
_cod_data_source_file jo9b03298_si_001.cif
_cod_data_source_block 180833LT
_cod_depositor_comments
;
The following automatic conversions were performed:

data item '_exptl_crystal_density_meas' value 'not measured' was
changed to '?' -- the value is perceived as not measured.

Automatic conversion script
Id: cif_fix_values 7556 2019-12-06 15:28:31Z antanas 
;
_cod_original_sg_symbol_H-M 'P 21/c'
_cod_database_code 4037860
_shelx_space_group_comment
;
The symmetry employed for this shelxl refinement is uniquely defined
by the following loop, which should always be used as a source of
symmetry information in preference to the above space-group names.
They are only intended as comments.
;
_shelxl_version_number 2014/6

loop_
_space_group_symop_operation_xyz
'x, y, z'
'-x, y+1/2, -z+1/2'
'-x, -y, -z'
'x, -y-1/2, z-1/2'

loop_
_atom_site_label
_atom_site_type_symbol
_atom_site_fract_x
_atom_site_fract_y
_atom_site_fract_z
_atom_site_U_iso_or_equiv
_atom_site_adp_type
_atom_site_occupancy
_atom_site_site_symmetry_order
_atom_site_calc_flag
_atom_site_refinement_flags_posn
_atom_site_refinement_flags_adp
F1 F -0.31214(10) 0.55370(4) 1.11849(10) 0.0275(2) Uani 1 1 d . .
F2 F -0.29918(9) 0.50257(4) 0.48641(10) 0.02424(19) Uani 1 1 d . .
O1 O 0.17877(11) 0.83886(4) 0.91722(13) 0.0227(2) Uani 1 1 d . .
H3 H 0.103(2) 0.8072(9) 0.918(2) 0.034 Uiso 1 1 d . U
O2 O 0.04361(11) 0.72353(4) 0.90922(15) 0.0276(2) Uani 1 1 d . .
C1 C 0.61988(16) 0.81411(7) 0.88375(18) 0.0241(3) Uani 1 1 d . .
H1 H 0.7180 0.8406 0.8804 0.029 Uiso 1 1 calc R U
C2 C 0.46884(16) 0.84496(6) 0.89778(17) 0.0216(3) Uani 1 1 d . .
H10 H 0.4635 0.8923 0.9047 0.026 Uiso 1 1 calc R U
C3 C 0.32435(15) 0.80661(6) 0.90173(16) 0.0173(2) Uani 1 1 d . .
C4 C 0.33209(14) 0.73631(6) 0.89099(16) 0.0156(2) Uani 1 1 d . .
C5 C 0.17875(15) 0.69657(6) 0.89517(17) 0.0175(2) Uani 1 1 d . .
C6 C 0.18789(15) 0.62075(6) 0.88486(18) 0.0186(3) Uani 1 1 d . .
H6 H 0.2393 0.6081 0.7772 0.022 Uiso 1 1 calc R U
H7 H 0.2648 0.6038 1.0047 0.022 Uiso 1 1 calc R U
C7 C 0.01382(14) 0.58785(5) 0.85720(17) 0.0162(2) Uani 1 1 d . .
C8 C -0.07000(16) 0.58574(6) 1.00667(17) 0.0180(2) Uani 1 1 d . .
H5 H -0.0181 0.6045 1.1283 0.022 Uiso 1 1 calc R U
C9 C -0.22951(16) 0.55592(6) 0.97372(17) 0.0178(3) Uani 1 1 d . .
C10 C -0.31237(15) 0.52753(6) 0.80105(17) 0.0170(2) Uani 1 1 d . .
H2 H -0.4230 0.5073 0.7821 0.020 Uiso 1 1 calc R U
C11 C -0.22411(15) 0.53043(6) 0.65832(16) 0.0169(2) Uani 1 1 d . .
C12 C -0.06424(15) 0.55991(6) 0.68045(17) 0.0167(2) Uani 1 1 d . .
H4 H -0.0087 0.5611 0.5772 0.020 Uiso 1 1 calc R U
C13 C 0.48827(15) 0.70678(6) 0.87840(17) 0.0183(3) Uani 1 1 d . .
H9 H 0.4958 0.6595 0.8725 0.022 Uiso 1 1 calc R U
C14 C 0.63122(16) 0.74487(7) 0.87436(18) 0.0223(3) Uani 1 1 d . .
H8 H 0.7361 0.7241 0.8653 0.027 Uiso 1 1 calc R U

loop_
_atom_site_aniso_label
_atom_site_aniso_U_11
_atom_site_aniso_U_22
_atom_site_aniso_U_33
_atom_site_aniso_U_23
_atom_site_aniso_U_13
_atom_site_aniso_U_12
F1 0.0328(4) 0.0310(4) 0.0237(4) -0.0031(3) 0.0167(3) -0.0087(3)
F2 0.0238(4) 0.0298(4) 0.0169(4) -0.0042(3) 0.0003(3) -0.0059(3)
O1 0.0200(5) 0.0152(4) 0.0327(5) 0.0003(4) 0.0061(4) 0.0018(3)
O2 0.0145(4) 0.0190(5) 0.0507(6) 0.0008(4) 0.0108(4) 0.0009(3)
C1 0.0199(6) 0.0286(7) 0.0232(6) 0.0019(5) 0.0041(5) -0.0106(5)
C2 0.0261(7) 0.0171(6) 0.0200(6) 0.0014(5) 0.0025(5) -0.0051(5)
C3 0.0179(6) 0.0181(6) 0.0150(5) 0.0010(4) 0.0018(4) 0.0008(4)
C4 0.0145(6) 0.0167(6) 0.0150(5) 0.0012(4) 0.0024(4) -0.0016(4)
C5 0.0142(6) 0.0176(6) 0.0198(6) 0.0010(4) 0.0024(4) 0.0003(4)
C6 0.0144(6) 0.0153(6) 0.0254(6) 0.0011(4) 0.0036(5) -0.0007(4)
C7 0.0150(5) 0.0110(5) 0.0216(6) 0.0028(4) 0.0027(4) 0.0004(4)
C8 0.0214(6) 0.0146(5) 0.0169(6) -0.0006(4) 0.0023(5) -0.0018(4)
C9 0.0218(6) 0.0151(5) 0.0188(6) 0.0030(4) 0.0090(5) 0.0003(4)
C10 0.0140(5) 0.0139(5) 0.0224(6) 0.0022(4) 0.0032(4) -0.0017(4)
C11 0.0191(6) 0.0146(5) 0.0149(5) 0.0008(4) -0.0003(4) 0.0006(4)
C12 0.0175(6) 0.0154(5) 0.0183(6) 0.0025(4) 0.0062(4) 0.0010(4)
C13 0.0162(6) 0.0183(6) 0.0200(6) 0.0005(4) 0.0033(4) 0.0000(4)
C14 0.0148(6) 0.0283(7) 0.0241(6) 0.0001(5) 0.0051(5) -0.0010(5)

loop_
_atom_type_symbol
_atom_type_description
_atom_type_scat_dispersion_real
_atom_type_scat_dispersion_imag
_atom_type_scat_source
C C 0.0033 0.0016 'International Tables Vol C Tables 4.2.6.8 and 6.1.1.4'
H H 0.0000 0.0000 'International Tables Vol C Tables 4.2.6.8 and 6.1.1.4'
O O 0.0106 0.0060 'International Tables Vol C Tables 4.2.6.8 and 6.1.1.4'
F F 0.0171 0.0103 'International Tables Vol C Tables 4.2.6.8 and 6.1.1.4'

loop_
_geom_angle_atom_site_label_1
_geom_angle_atom_site_label_2
_geom_angle_atom_site_label_3
_geom_angle
C3 O1 H3 105.3(11)
C2 C1 C14 121.17(11)
C2 C1 H1 119.4
C14 C1 H1 119.4
C1 C2 C3 119.82(11)
C1 C2 H10 120.1
C3 C2 H10 120.1
O1 C3 C2 117.97(11)
O1 C3 C4 121.90(10)
C2 C3 C4 120.12(11)
C13 C4 C3 118.37(10)
C13 C4 C5 122.13(10)
C3 C4 C5 119.50(10)
O2 C5 C4 121.02(11)
O2 C5 C6 119.61(10)
C4 C5 C6 119.36(10)
C7 C6 C5 112.89(9)
C7 C6 H6 109.0
C5 C6 H6 109.0
C7 C6 H7 109.0
C5 C6 H7 109.0
H6 C6 H7 107.8
C12 C7 C8 119.87(11)
C12 C7 C6 119.62(11)
C8 C7 C6 120.51(10)
C9 C8 C7 118.35(11)
C9 C8 H5 120.8
C7 C8 H5 120.8
F1 C9 C8 118.74(11)
F1 C9 C10 117.28(10)
C8 C9 C10 123.98(11)
C11 C10 C9 115.55(11)
C11 C10 H2 122.2
C9 C10 H2 122.2
F2 C11 C10 117.85(10)
F2 C11 C12 118.43(10)
C10 C11 C12 123.72(11)
C11 C12 C7 118.53(11)
C11 C12 H4 120.7
C7 C12 H4 120.7
C14 C13 C4 121.40(11)
C14 C13 H9 119.3
C4 C13 H9 119.3
C13 C14 C1 119.11(12)
C13 C14 H8 120.4
C1 C14 H8 120.4

loop_
_geom_bond_atom_site_label_1
_geom_bond_atom_site_label_2
_geom_bond_distance
F1 C9 1.3575(13)
F2 C11 1.3566(13)
O1 C3 1.3557(14)
O1 H3 0.877(18)
O2 C5 1.2306(14)
C1 C2 1.3783(18)
C1 C14 1.3909(19)
C1 H1 0.9500
C2 C3 1.3902(17)
C2 H10 0.9500
C3 C4 1.4109(17)
C4 C13 1.4007(16)
C4 C5 1.4648(16)
C5 C6 1.5214(16)
C6 C7 1.5061(15)
C6 H6 0.9900
C6 H7 0.9900
C7 C12 1.3907(16)
C7 C8 1.3935(16)
C8 C9 1.3736(17)
C8 H5 0.9500
C9 C10 1.3804(17)
C10 C11 1.3757(16)
C10 H2 0.9500
C11 C12 1.3791(16)
C12 H4 0.9500
C13 C14 1.3773(17)
C13 H9 0.9500
C14 H8 0.9500
